data_1563377
loop_
_publ_author_name
'Pan, Jianguo'
'Li, Yuebao'
'Cui, Yuejie'
'Zhao, Lingyan'
'Li, Xing'
'Han, Lei'

_publ_section_title
;
 Synthesis, crystal structure and nonlinear optical property of Rb3V5O14
;
_journal_issue 12
_journal_name_full 'Journal of Solid State Chemistry'
_journal_page_first 2759
_journal_page_last 2762
_journal_paper_doi 10.1016/j.jssc.2010.09.017
_journal_volume 183
_journal_year 2010
_chemical_formula_moiety 'O14 V5, 3(Rb)'
_chemical_formula_sum 'O14 Rb3 V5'
_chemical_formula_weight 735.11
_space_group_IT_number 157
_space_group_name_Hall 'P 3 -2'
_space_group_name_H-M_alt 'P 3 1 m'
_symmetry_cell_setting trigonal
_symmetry_space_group_name_Hall 'P 3 -2'
_symmetry_space_group_name_H-M 'P 3 1 m'
_atom_sites_solution_hydrogens 0
_atom_sites_solution_primary direct
_atom_sites_solution_secondary difmap
_audit_creation_method SHELXL-97
_cell_angle_alpha 90.00
_cell_angle_beta 90.00
_cell_angle_gamma 120.00
_cell_formula_units_Z 1
_cell_length_a 8.7134(12)
_cell_length_b 8.7134(12)
_cell_length_c 5.2807(11)
_cell_measurement_reflns_used 3444
_cell_measurement_temperature 293(2)
_cell_measurement_theta_max 27.43
_cell_measurement_theta_min 3.86
_cell_volume 347.21(10)
_computing_cell_refinement SMART
_computing_data_collection SMART
_computing_data_reduction SAINT
_computing_molecular_graphics 'SHELXTL (Sheldrick, 1997a)'
_computing_publication_material 'SHELXTL (Sheldrick, 1997a)'
_computing_structure_refinement 'SHELXL-97 (Sheldrick, 1997)'
_computing_structure_solution 'SHELXS-97 (Sheldrick, 1990)'
_diffrn_ambient_temperature 293(2)
_diffrn_measured_fraction_theta_full 0.997
_diffrn_measured_fraction_theta_max 0.997
_diffrn_measurement_device_type 'Rigaku R-AXIS RAPID'
_diffrn_measurement_method '\w scans'
_diffrn_radiation_monochromator graphite
_diffrn_radiation_source 'fine-focus sealed tube'
_diffrn_radiation_type MoK\a
_diffrn_radiation_wavelength 0.71073
_diffrn_reflns_av_R_equivalents 0.1042
_diffrn_reflns_av_sigmaI/netI 0.1015
_diffrn_reflns_limit_h_max 11
_diffrn_reflns_limit_h_min -11
_diffrn_reflns_limit_k_max 11
_diffrn_reflns_limit_k_min -11
_diffrn_reflns_limit_l_max 6
_diffrn_reflns_limit_l_min -6
_diffrn_reflns_number 3444
_diffrn_reflns_theta_full 27.43
_diffrn_reflns_theta_max 27.43
_diffrn_reflns_theta_min 3.86
_diffrn_standards_decay_% 0
_diffrn_standards_interval_count none
_diffrn_standards_interval_time none
_diffrn_standards_number none
_exptl_absorpt_coefficient_mu 13.754
_exptl_absorpt_correction_T_max 0.499
_exptl_absorpt_correction_T_min 0.271
_exptl_absorpt_correction_type multi-scan
_exptl_absorpt_process_details 'SADABS (Sheldrick, 1996)'
_exptl_crystal_colour brown
_exptl_crystal_density_diffrn 3.516
_exptl_crystal_density_method 'not measured'
_exptl_crystal_description block
_exptl_crystal_F_000 338
_exptl_crystal_size_max 0.23
_exptl_crystal_size_mid 0.17
_exptl_crystal_size_min 0.15
_refine_diff_density_max 1.254
_refine_diff_density_min -1.474
_refine_diff_density_rms 0.330
_refine_ls_abs_structure_details 'Flack H D (1983), Acta Cryst. A39, 876-881'
_refine_ls_abs_structure_Flack 0.87(3)
_refine_ls_extinction_method none
_refine_ls_goodness_of_fit_ref 1.097
_refine_ls_hydrogen_treatment constr
_refine_ls_matrix_type full
_refine_ls_number_parameters 39
_refine_ls_number_reflns 565
_refine_ls_number_restraints 1
_refine_ls_restrained_S_all 1.096
_refine_ls_R_factor_all 0.0613
_refine_ls_R_factor_gt 0.0568
_refine_ls_shift/su_max 0.000
_refine_ls_shift/su_mean 0.000
_refine_ls_structure_factor_coef Fsqd
_refine_ls_weighting_details 'calc w=1/[\s^2^(Fo^2^)+(0.0907P)^2^+5.6388P] where P=(Fo^2^+2Fc^2^)/3'
_refine_ls_weighting_scheme calc
_refine_ls_wR_factor_gt 0.1485
_refine_ls_wR_factor_ref 0.1503
_reflns_number_gt 556
_reflns_number_total 565
_reflns_threshold_expression >2sigma(I)
_cod_data_source_file JSSC-2010-183-2759.cif
_cod_data_source_block 1
_cod_original_sg_symbol_Hall 'P 3 -2 '
_cod_original_sg_symbol_H-M P31m
_cod_database_code 1563377

loop_
_symmetry_equiv_pos_as_xyz
'x, y, z'
'-y, x-y, z'
'-x+y, -x, z'
'y, x, z'
'x-y, -y, z'
'-x, -x+y, z'

loop_
_atom_site_label
_atom_site_type_symbol
_atom_site_fract_x
_atom_site_fract_y
_atom_site_fract_z
_atom_site_U_iso_or_equiv
_atom_site_adp_type
_atom_site_occupancy
_atom_site_symmetry_multiplicity
_atom_site_calc_flag
_atom_site_refinement_flags
_atom_site_disorder_assembly
_atom_site_disorder_group
Rb1 Rb 0.0000 0.38780(17) 0.1756(3) 0.0174(4) Uani 1 2 d S . .
V1 V -0.2306(3) 0.0000 0.6690(5) 0.0089(5) Uani 1 2 d S . .
V2 V 0.3333 0.6667 0.6580(5) 0.0093(7) Uani 1 3 d S . .
O1 O 0.1692(10) 0.7088(9) 0.5443(16) 0.0179(16) Uani 1 1 d . . .
O4 O 0.0000(10) 0.1669(9) 0.6243(16) 0.025(3) Uani 1 2 d SR . .
O2 O -0.2529(18) 0.0000 0.969(3) 0.027(3) Uani 1 2 d S . .
O3 O 0.3333 0.6667 0.963(3) 0.027(4) Uani 1 3 d S . .

loop_
_atom_site_aniso_label
_atom_site_aniso_U_11
_atom_site_aniso_U_22
_atom_site_aniso_U_33
_atom_site_aniso_U_23
_atom_site_aniso_U_13
_atom_site_aniso_U_12
Rb1 0.0129(7) 0.0202(6) 0.0166(7) 0.0014(5) 0.000 0.0065(4)
V1 0.0038(8) 0.0079(11) 0.0163(12) 0.000 -0.0003(8) 0.0040(6)
V2 0.0038(8) 0.0038(8) 0.0204(16) 0.000 0.000 0.0019(4)
O1 0.014(4) 0.015(4) 0.024(4) -0.005(3) -0.003(3) 0.007(3)
O4 0.010(6) 0.006(3) 0.062(10) 0.008(5) 0.000 0.005(3)
O2 0.034(6) 0.035(8) 0.011(6) 0.000 -0.002(4) 0.018(4)
O3 0.031(5) 0.031(5) 0.017(8) 0.000 0.000 0.016(3)

loop_
_atom_type_symbol
_atom_type_description
_atom_type_scat_dispersion_real
_atom_type_scat_dispersion_imag
_atom_type_scat_source
O O 0.0106 0.0060 'International Tables Vol C Tables 4.2.6.8 and 6.1.1.4'
V V 0.3005 0.5294 'International Tables Vol C Tables 4.2.6.8 and 6.1.1.4'
Rb Rb -0.9393 2.9676 'International Tables Vol C Tables 4.2.6.8 and 6.1.1.4'

loop_
_geom_angle_atom_site_label_1
_geom_angle_atom_site_label_2
_geom_angle_atom_site_label_3
_geom_angle
_geom_angle_site_symmetry_1
_geom_angle_site_symmetry_3
O3 Rb1 O3 118.7(4) 4_454 1_554
O3 Rb1 O1 161.7(3) 4_454 2_665
O3 Rb1 O1 72.0(3) 1_554 2_665
O3 Rb1 O1 72.0(3) 4_454 4_455
O3 Rb1 O1 161.7(3) 1_554 4_455
O1 Rb1 O1 94.0(3) 2_665 4_455
O3 Rb1 O1 111.9(2) 4_454 .
O3 Rb1 O1 70.5(3) 1_554 .
O1 Rb1 O1 55.5(3) 2_665 .
O1 Rb1 O1 92.0(2) 4_455 .
O3 Rb1 O1 70.5(3) 4_454 6
O3 Rb1 O1 111.9(2) 1_554 6
O1 Rb1 O1 92.0(2) 2_665 6
O1 Rb1 O1 55.5(3) 4_455 6
O1 Rb1 O1 48.5(3) . 6
O3 Rb1 O2 65.8(3) 4_454 1_554
O3 Rb1 O2 128.8(4) 1_554 1_554
O1 Rb1 O2 120.8(3) 2_665 1_554
O1 Rb1 O2 68.3(3) 4_455 1_554
O1 Rb1 O2 160.1(3) . 1_554
O1 Rb1 O2 116.4(3) 6 1_554
O3 Rb1 O2 128.8(4) 4_454 3_554
O3 Rb1 O2 65.8(3) 1_554 3_554
O1 Rb1 O2 68.3(3) 2_665 3_554
O1 Rb1 O2 120.8(3) 4_455 3_554
O1 Rb1 O2 116.4(3) . 3_554
O1 Rb1 O2 160.1(3) 6 3_554
O2 Rb1 O2 74.2(6) 1_554 3_554
O3 Rb1 O2 63.75(9) 4_454 2_564
O3 Rb1 O2 63.75(9) 1_554 2_564
O1 Rb1 O2 114.4(2) 2_665 2_564
O1 Rb1 O2 114.4(2) 4_455 2_564
O1 Rb1 O2 65.2(2) . 2_564
O1 Rb1 O2 65.2(2) 6 2_564
O2 Rb1 O2 124.5(4) 1_554 2_564
O2 Rb1 O2 124.5(4) 3_554 2_564
O3 Rb1 O4 82.2(3) 4_454 1_554
O3 Rb1 O4 82.2(3) 1_554 1_554
O1 Rb1 O4 115.07(8) 2_665 1_554
O1 Rb1 O4 115.1(2) 4_455 1_554
O1 Rb1 O4 152.6(3) . 1_554
O1 Rb1 O4 152.61(14) 6 1_554
O2 Rb1 O4 46.8(3) 1_554 1_554
O2 Rb1 O4 46.8(3) 3_554 1_554
O2 Rb1 O4 104.3(3) 2_564 1_554
O3 Rb1 V2 66.0(3) 4_454 4_455
O3 Rb1 V2 139.4(2) 1_554 4_455
O1 Rb1 V2 96.12(16) 2_665 4_455
O1 Rb1 V2 27.75(15) 4_455 4_455
O1 Rb1 V2 70.97(16) . 4_455
O1 Rb1 V2 28.01(14) 6 4_455
O2 Rb1 V2 91.0(3) 1_554 4_455
O2 Rb1 V2 146.6(2) 3_554 4_455
O2 Rb1 V2 88.67(17) 2_564 4_455
O4 Rb1 V2 135.88(13) 1_554 4_455
O3 Rb1 V2 139.4(2) 4_454 .
O3 Rb1 V2 66.0(3) 1_554 .
O1 Rb1 V2 27.75(15) 2_665 .
O1 Rb1 V2 96.12(16) 4_455 .
O1 Rb1 V2 28.01(14) . .
O1 Rb1 V2 70.97(16) 6 .
O2 Rb1 V2 146.6(2) 1_554 .
O2 Rb1 V2 91.0(3) 3_554 .
O2 Rb1 V2 88.67(17) 2_564 .
O4 Rb1 V2 135.88(13) 1_554 .
V2 Rb1 V2 85.34(7) 4_455 .
O2 V1 O4 102.4(5) . .
O2 V1 O4 102.4(5) . 2
O4 V1 O4 88.0(4) . 2
O2 V1 O1 105.1(5) . 3_455
O4 V1 O1 152.4(5) . 3_455
O4 V1 O1 87.7(4) 2 3_455
O2 V1 O1 105.1(5) . 4_455
O4 V1 O1 87.7(4) . 4_455
O4 V1 O1 152.4(5) 2 4_455
O1 V1 O1 83.7(4) 3_455 4_455
O2 V1 Rb1 131.89(4) . 2
O4 V1 Rb1 111.9(3) . 2
O4 V1 Rb1 48.6(3) 2 2
O1 V1 Rb1 47.9(2) 3_455 2
O1 V1 Rb1 108.8(2) 4_455 2
O2 V1 Rb1 131.89(4) . .
O4 V1 Rb1 48.6(2) . .
O4 V1 Rb1 111.9(3) 2 .
O1 V1 Rb1 108.8(2) 3_455 .
O1 V1 Rb1 47.9(2) 4_455 .
Rb1 V1 Rb1 96.21(7) 2 .
O2 V1 Rb1 48.87(13) . 1_556
O4 V1 Rb1 61.3(3) . 1_556
O4 V1 Rb1 122.8(3) 2 1_556
O1 V1 Rb1 140.8(2) 3_455 1_556
O1 V1 Rb1 78.1(2) 4_455 1_556
Rb1 V1 Rb1 170.69(7) 2 1_556
Rb1 V1 Rb1 83.78(3) . 1_556
O2 V1 Rb1 48.87(13) . 2_556
O4 V1 Rb1 122.8(3) . 2_556
O4 V1 Rb1 61.3(3) 2 2_556
O1 V1 Rb1 78.1(2) 3_455 2_556
O1 V1 Rb1 140.8(2) 4_455 2_556
Rb1 V1 Rb1 83.78(3) 2 2_556
Rb1 V1 Rb1 170.69(7) . 2_556
Rb1 V1 Rb1 94.73(7) 1_556 2_556
O2 V1 Rb1 121.1(6) . 3_455
O4 V1 Rb1 118.5(3) . 3_455
O4 V1 Rb1 118.5(3) 2 3_455
O1 V1 Rb1 42.9(2) 3_455 3_455
O1 V1 Rb1 42.9(2) 4_455 3_455
Rb1 V1 Rb1 69.83(4) 2 3_455
Rb1 V1 Rb1 69.83(4) . 3_455
Rb1 V1 Rb1 118.56(4) 1_556 3_455
Rb1 V1 Rb1 118.56(4) 2_556 3_455
O2 V1 Rb1 44.2(6) . 3_456
O4 V1 Rb1 129.3(3) . 3_456
O4 V1 Rb1 129.3(2) 2 3_456
O1 V1 Rb1 72.6(2) 3_455 3_456
O1 V1 Rb1 72.6(2) 4_455 3_456
Rb1 V1 Rb1 118.61(4) 2 3_456
Rb1 V1 Rb1 118.61(4) . 3_456
Rb1 V1 Rb1 68.97(4) 1_556 3_456
Rb1 V1 Rb1 68.97(4) 2_556 3_456
Rb1 V1 Rb1 76.90(5) 3_455 3_456
O3 V2 O1 110.1(3) . .
O3 V2 O1 110.1(3) . 3_565
O1 V2 O1 108.9(3) . 3_565
O3 V2 O1 110.1(3) . 2_665
O1 V2 O1 108.9(3) . 2_665
O1 V2 O1 108.9(3) 3_565 2_665
O3 V2 Rb1 133.35(4) . 3_565
O1 V2 Rb1 53.0(3) . 3_565
O1 V2 Rb1 56.5(2) 3_565 3_565
O1 V2 Rb1 116.6(3) 2_665 3_565
O3 V2 Rb1 133.35(4) . .
O1 V2 Rb1 56.5(2) . .
O1 V2 Rb1 116.6(3) 3_565 .
O1 V2 Rb1 53.0(3) 2_665 .
Rb1 V2 Rb1 78.07(6) 3_565 .
O3 V2 Rb1 133.35(4) . 2_665
O1 V2 Rb1 116.6(3) . 2_665
O1 V2 Rb1 53.0(3) 3_565 2_665
O1 V2 Rb1 56.5(2) 2_665 2_665
Rb1 V2 Rb1 78.07(6) 3_565 2_665
Rb1 V2 Rb1 78.07(6) . 2_665
O3 V2 Rb1 44.63(4) . 3_566
O1 V2 Rb1 83.7(2) . 3_566
O1 V2 Rb1 86.5(3) 3_565 3_566
O1 V2 Rb1 154.6(3) 2_665 3_566
Rb1 V2 Rb1 88.714(18) 3_565 3_566
Rb1 V2 Rb1 138.067(8) . 3_566
Rb1 V2 Rb1 138.067(8) 2_665 3_566
O3 V2 Rb1 44.63(4) . 1_556
O1 V2 Rb1 86.5(3) . 1_556
O1 V2 Rb1 154.6(3) 3_565 1_556
O1 V2 Rb1 83.7(2) 2_665 1_556
Rb1 V2 Rb1 138.067(8) 3_565 1_556
Rb1 V2 Rb1 88.714(19) . 1_556
Rb1 V2 Rb1 138.067(8) 2_665 1_556
Rb1 V2 Rb1 74.96(6) 3_566 1_556
O3 V2 Rb1 44.63(4) . 2_666
O1 V2 Rb1 154.6(3) . 2_666
O1 V2 Rb1 83.7(2) 3_565 2_666
O1 V2 Rb1 86.5(3) 2_665 2_666
Rb1 V2 Rb1 138.067(8) 3_565 2_666
Rb1 V2 Rb1 138.067(8) . 2_666
Rb1 V2 Rb1 88.714(18) 2_665 2_666
Rb1 V2 Rb1 74.96(6) 3_566 2_666
Rb1 V2 Rb1 74.96(6) 1_556 2_666
V2 O1 V1 139.7(5) . 2_565
V2 O1 Rb1 99.2(3) . 3_565
V1 O1 Rb1 103.9(3) 2_565 3_565
V2 O1 Rb1 95.5(3) . .
V1 O1 Rb1 112.3(3) 2_565 .
Rb1 O1 Rb1 99.7(2) 3_565 .
V1 O4 V1 147.5(4) . 3
V1 O4 Rb1 91.6(3) . 1_556
V1 O4 Rb1 91.6(3) 3 1_556
V1 O2 Rb1 108.8(3) . 1_556
V1 O2 Rb1 108.8(3) . 2_556
Rb1 O2 Rb1 135.2(4) 1_556 2_556
V1 O2 Rb1 116.2(7) . 3_456
Rb1 O2 Rb1 92.3(3) 1_556 3_456
Rb1 O2 Rb1 92.3(3) 2_556 3_456
V2 O3 Rb1 112.6(3) . 3_566
V2 O3 Rb1 112.6(3) . 1_556
Rb1 O3 Rb1 106.2(3) 3_566 1_556
V2 O3 Rb1 112.6(3) . 2_666
Rb1 O3 Rb1 106.2(3) 3_566 2_666
Rb1 O3 Rb1 106.2(3) 1_556 2_666

loop_
_geom_bond_atom_site_label_1
_geom_bond_atom_site_label_2
_geom_bond_distance
_geom_bond_site_symmetry_2
Rb1 O3 2.923(6) 4_454
Rb1 O3 2.923(6) 1_554
Rb1 O1 3.004(8) 2_665
Rb1 O1 3.004(8) 4_455
Rb1 O1 3.109(7) .
Rb1 O1 3.109(7) 6
Rb1 O2 3.165(5) 1_554
Rb1 O2 3.165(17) 3_554
Rb1 O2 3.315(16) 2_564
Rb1 O4 3.490(8) 1_554
Rb1 V2 3.711(2) 4_455
Rb1 V2 3.711(2) .
V1 O2 1.597(14) .
V1 O4 1.813(8) .
V1 O4 1.812(8) 2
V1 O1 1.914(8) 3_455
V1 O1 1.914(8) 4_455
V1 Rb1 3.931(2) 2
V1 Rb1 3.978(2) 1_556
V1 Rb1 3.978(2) 2_556
V1 Rb1 4.224(3) 3_455
V1 Rb1 4.267(3) 3_456
V2 O3 1.609(17) .
V2 O1 1.751(8) .
V2 O1 1.751(8) 3_565
V2 O1 1.751(8) 2_665
V2 Rb1 3.711(2) 3_565
V2 Rb1 3.711(2) 2_665
V2 Rb1 3.841(2) 3_566
V2 Rb1 3.841(2) 1_556
V2 Rb1 3.841(2) 2_666
O1 V1 1.914(8) 2_565
O1 Rb1 3.004(8) 3_565
O4 V1 1.812(8) 3
O4 Rb1 3.490(8) 1_556
O2 Rb1 3.165(5) 1_556
O2 Rb1 3.165(5) 2_556
O2 Rb1 3.315(16) 3_456
O3 Rb1 2.923(6) 3_566
O3 Rb1 2.923(6) 1_556
O3 Rb1 2.923(6) 2_666
